data_2226081
loop_
_publ_author_name
'Selvanayagam, S.'
'Sridhar, B.'
'Ravikumar, K.'
'Kathiravan, S.'
'Raghunathan, R.'

_publ_section_title
;
 Methyl
 4-phenyl-1,2,3,3a,4,4a,5,12c-octahydronaphtho[1',2':3,2]furo[5,4-<i>b</i>]pyrrolizine-4a-carboxylate
;
_journal_coeditor_code CI5092
_journal_issue 6
_journal_name_full 'Acta Crystallographica Section E'
_journal_page_first o1345
_journal_paper_doi 10.1107/S1600536810017307
_journal_volume 66
_journal_year 2010
_chemical_formula_iupac 'C26 H25 N O3'
_chemical_formula_moiety 'C26 H25 N O3'
_chemical_formula_sum 'C26 H25 N O3'
_chemical_formula_weight 399.47
_chemical_name_systematic
;
Methyl 4-phenyl-1,2,3,3a,4,4a,5,12c-
octahydronaphtho[1',2':3,2]furo[5,4-<i>b</i>]pyrrolizine-4a-carboxylate
;
_space_group_IT_number 61
_symmetry_cell_setting orthorhombic
_symmetry_space_group_name_Hall '-P 2ac 2ab'
_symmetry_space_group_name_H-M 'P b c a'
_atom_sites_solution_hydrogens geom
_atom_sites_solution_primary direct
_atom_sites_solution_secondary difmap
_audit_creation_method SHELXL-97
_cell_angle_alpha 90.00
_cell_angle_beta 90.00
_cell_angle_gamma 90.00
_cell_formula_units_Z 8
_cell_length_a 15.0117(12)
_cell_length_b 13.3421(11)
_cell_length_c 20.0242(16)
_cell_measurement_reflns_used 31182
_cell_measurement_temperature 292(2)
_cell_measurement_theta_max 27.3
_cell_measurement_theta_min 2.1
_cell_volume 4010.6(6)
_computing_cell_refinement 'SAINT (Bruker, 2001)'
_computing_data_collection 'SMART (Bruker, 2001)'
_computing_data_reduction 'SAINT (Bruker, 2001)'
_computing_molecular_graphics 'ORTEP-3 (Farrugia, 1997) and PLATON (Spek, 2009)'
_computing_publication_material 'SHELXL97 (Sheldrick, 2008) and PLATON (Spek, 2009)'
_computing_structure_refinement 'SHELXL97 (Sheldrick, 2008)'
_computing_structure_solution 'SHELXS97 (Sheldrick, 2008)'
_diffrn_ambient_temperature 292(2)
_diffrn_measured_fraction_theta_full 1.000
_diffrn_measured_fraction_theta_max 0.985
_diffrn_measurement_device 'Bruker SMART APEX CCD area-detector'
_diffrn_measurement_device_type 'Bruker SMART APEX CCD area-detector'
_diffrn_measurement_method '\w scans'
_diffrn_radiation_monochromator graphite
_diffrn_radiation_source 'fine-focus sealed tube'
_diffrn_radiation_type MoK\a
_diffrn_radiation_wavelength 0.71073
_diffrn_reflns_av_R_equivalents 0.0300
_diffrn_reflns_av_sigmaI/netI 0.0157
_diffrn_reflns_limit_h_max 19
_diffrn_reflns_limit_h_min -19
_diffrn_reflns_limit_k_max 17
_diffrn_reflns_limit_k_min -17
_diffrn_reflns_limit_l_max 26
_diffrn_reflns_limit_l_min -26
_diffrn_reflns_number 43738
_diffrn_reflns_theta_full 25.00
_diffrn_reflns_theta_max 28.01
_diffrn_reflns_theta_min 2.03
_diffrn_standards_number 0
_exptl_absorpt_coefficient_mu 0.086
_exptl_absorpt_correction_type none
_exptl_crystal_colour Colourless
_exptl_crystal_density_diffrn 1.323
_exptl_crystal_density_method 'not measured'
_exptl_crystal_description Block
_exptl_crystal_F_000 1696
_exptl_crystal_size_max 0.24
_exptl_crystal_size_mid 0.22
_exptl_crystal_size_min 0.20
_refine_diff_density_max 0.331
_refine_diff_density_min -0.144
_refine_ls_extinction_method none
_refine_ls_goodness_of_fit_ref 1.040
_refine_ls_hydrogen_treatment constr
_refine_ls_matrix_type full
_refine_ls_number_parameters 272
_refine_ls_number_reflns 4779
_refine_ls_number_restraints 0
_refine_ls_restrained_S_all 1.040
_refine_ls_R_factor_all 0.0577
_refine_ls_R_factor_gt 0.0470
_refine_ls_shift/su_max 0.001
_refine_ls_shift/su_mean 0.000
_refine_ls_structure_factor_coef Fsqd
_refine_ls_weighting_details 'calc w=1/[\s^2^(Fo^2^)+(0.0727P)^2^+0.9686P] where P=(Fo^2^+2Fc^2^)/3'
_refine_ls_weighting_scheme calc
_refine_ls_wR_factor_gt 0.1256
_refine_ls_wR_factor_ref 0.1338
_reflns_number_gt 3892
_reflns_number_total 4779
_reflns_threshold_expression I>2\s(I)
_cod_data_source_file ci5092.cif
_cod_data_source_block I
_cod_database_code 2226081
_cod_database_fobs_code 2226081

loop_
_symmetry_equiv_pos_as_xyz
'x, y, z'
'-x+1/2, -y, z+1/2'
'-x, y+1/2, -z+1/2'
'x+1/2, -y+1/2, -z'
'-x, -y, -z'
'x-1/2, y, -z-1/2'
'x, -y-1/2, z-1/2'
'-x-1/2, y-1/2, z'

loop_
_atom_site_type_symbol
_atom_site_label
_atom_site_fract_x
_atom_site_fract_y
_atom_site_fract_z
_atom_site_U_iso_or_equiv
_atom_site_adp_type
_atom_site_calc_flag
_atom_site_refinement_flags
_atom_site_occupancy
_atom_site_disorder_assembly
_atom_site_disorder_group
O O1 0.10550(8) -0.01484(8) 0.07769(6) 0.0520(3) Uani d . 1 . .
O O2 0.00482(7) 0.17668(10) 0.09040(6) 0.0580(3) Uani d . 1 . .
O O3 0.10217(7) 0.27234(10) 0.14444(6) 0.0557(3) Uani d . 1 . .
C C1 0.23953(8) 0.13141(9) 0.11484(6) 0.0320(3) Uani d . 1 . .
H H1 0.2427 0.1849 0.1483 0.038 Uiso calc R 1 . .
C C11 0.15871(10) -0.02986(10) 0.13242(7) 0.0416(3) Uani d . 1 . .
C C10 0.13883(12) -0.11691(11) 0.17021(9) 0.0519(4) Uani d . 1 . .
H H10 0.0920 -0.1583 0.1574 0.062 Uiso calc R 1 . .
C C9 0.18806(12) -0.13999(11) 0.22501(8) 0.0498(4) Uani d . 1 . .
H H9 0.1741 -0.1971 0.2495 0.060 Uiso calc R 1 . .
C C8 0.26021(10) -0.07888(10) 0.24562(7) 0.0403(3) Uani d . 1 . .
C C7 0.31301(12) -0.10157(12) 0.30224(7) 0.0488(4) Uani d . 1 . .
H H7 0.3009 -0.1592 0.3267 0.059 Uiso calc R 1 . .
C C6 0.38112(12) -0.04072(13) 0.32157(8) 0.0524(4) Uani d . 1 . .
H H6 0.4144 -0.0562 0.3594 0.063 Uiso calc R 1 . .
C C5 0.40078(11) 0.04538(12) 0.28425(8) 0.0477(4) Uani d . 1 . .
H H5 0.4479 0.0864 0.2971 0.057 Uiso calc R 1 . .
C C4 0.35132(10) 0.06990(10) 0.22891(7) 0.0400(3) Uani d . 1 . .
H H4 0.3655 0.1272 0.2047 0.048 Uiso calc R 1 . .
C C3 0.27917(9) 0.00946(9) 0.20814(6) 0.0346(3) Uani d . 1 . .
C C2 0.22530(9) 0.03416(9) 0.15139(6) 0.0348(3) Uani d . 1 . .
C C13 0.16187(8) 0.15725(9) 0.06619(6) 0.0330(3) Uani d . 1 . .
C C12 0.13359(10) 0.06083(11) 0.03088(7) 0.0415(3) Uani d . 1 . .
H H12A 0.0850 0.0755 0.0004 0.050 Uiso calc R 1 . .
H H12B 0.1831 0.0354 0.0048 0.050 Uiso calc R 1 . .
N N1 0.32208(7) 0.13550(8) 0.07478(5) 0.0347(3) Uani d . 1 . .
C C18 0.36312(10) 0.04152(11) 0.05115(8) 0.0438(3) Uani d . 1 . .
H H18A 0.3189 -0.0111 0.0471 0.053 Uiso calc R 1 . .
H H18B 0.4095 0.0195 0.0815 0.053 Uiso calc R 1 . .
C C17 0.40179(10) 0.06837(12) -0.01673(8) 0.0450(3) Uani d . 1 . .
H H17A 0.4072 0.0095 -0.0449 0.054 Uiso calc R 1 . .
H H17B 0.4598 0.0996 -0.0122 0.054 Uiso calc R 1 . .
C C16 0.33354(10) 0.14184(12) -0.04488(7) 0.0431(3) Uani d . 1 . .
H H16A 0.2827 0.1069 -0.0637 0.052 Uiso calc R 1 . .
H H16B 0.3598 0.1844 -0.0789 0.052 Uiso calc R 1 . .
C C15 0.30691(9) 0.20250(10) 0.01671(6) 0.0349(3) Uani d . 1 . .
H H15 0.3468 0.2604 0.0205 0.042 Uiso calc R 1 . .
C C14 0.20917(8) 0.23942(10) 0.02349(6) 0.0327(3) Uani d . 1 . .
H H14 0.2124 0.2983 0.0527 0.039 Uiso calc R 1 . .
C C25 0.08026(9) 0.20086(10) 0.10127(6) 0.0362(3) Uani d . 1 . .
C C26 0.02975(12) 0.32140(15) 0.17845(10) 0.0615(5) Uani d . 1 . .
H H26A -0.0140 0.3423 0.1464 0.092 Uiso calc R 1 . .
H H26B 0.0519 0.3789 0.2020 0.092 Uiso calc R 1 . .
H H26C 0.0031 0.2757 0.2096 0.092 Uiso calc R 1 . .
C C19 0.16797(9) 0.27750(9) -0.04106(6) 0.0336(3) Uani d . 1 . .
C C24 0.07883(9) 0.26452(10) -0.05833(7) 0.0398(3) Uani d . 1 . .
H H24 0.0424 0.2252 -0.0314 0.048 Uiso calc R 1 . .
C C23 0.04346(11) 0.30931(11) -0.11511(8) 0.0469(4) Uani d . 1 . .
H H23 -0.0165 0.3008 -0.1253 0.056 Uiso calc R 1 . .
C C22 0.09672(12) 0.36633(12) -0.15645(8) 0.0505(4) Uani d . 1 . .
H H22 0.0733 0.3952 -0.1949 0.061 Uiso calc R 1 . .
C C21 0.18522(11) 0.38012(12) -0.14008(8) 0.0493(4) Uani d . 1 . .
H H21 0.2215 0.4187 -0.1676 0.059 Uiso calc R 1 . .
C C20 0.22020(10) 0.33690(11) -0.08297(7) 0.0415(3) Uani d . 1 . .
H H20 0.2797 0.3477 -0.0723 0.050 Uiso calc R 1 . .

loop_
_atom_site_aniso_label
_atom_site_aniso_U_11
_atom_site_aniso_U_22
_atom_site_aniso_U_33
_atom_site_aniso_U_12
_atom_site_aniso_U_13
_atom_site_aniso_U_23
O1 0.0578(7) 0.0420(5) 0.0561(6) -0.0168(5) -0.0144(5) 0.0024(5)
O2 0.0359(6) 0.0730(8) 0.0650(7) -0.0104(5) 0.0103(5) -0.0186(6)
O3 0.0384(5) 0.0666(7) 0.0622(7) 0.0043(5) 0.0008(5) -0.0281(6)
C1 0.0346(6) 0.0304(6) 0.0311(6) -0.0025(5) -0.0002(5) 0.0001(5)
C11 0.0473(8) 0.0343(7) 0.0432(8) -0.0044(6) -0.0007(6) -0.0009(6)
C10 0.0575(9) 0.0356(7) 0.0628(10) -0.0137(7) 0.0014(8) 0.0002(7)
C9 0.0633(10) 0.0324(7) 0.0539(9) -0.0039(6) 0.0109(8) 0.0079(6)
C8 0.0518(8) 0.0320(6) 0.0369(7) 0.0056(6) 0.0111(6) 0.0022(5)
C7 0.0648(10) 0.0430(8) 0.0387(7) 0.0134(7) 0.0112(7) 0.0103(6)
C6 0.0618(10) 0.0594(10) 0.0359(7) 0.0139(8) -0.0014(7) 0.0064(7)
C5 0.0513(9) 0.0525(8) 0.0394(7) 0.0014(7) -0.0040(6) -0.0010(6)
C4 0.0466(7) 0.0383(7) 0.0351(7) -0.0005(6) 0.0011(6) 0.0016(5)
C3 0.0422(7) 0.0312(6) 0.0304(6) 0.0028(5) 0.0058(5) 0.0002(5)
C2 0.0402(7) 0.0302(6) 0.0339(6) -0.0019(5) 0.0032(5) -0.0004(5)
C13 0.0328(6) 0.0348(6) 0.0315(6) -0.0014(5) 0.0021(5) 0.0005(5)
C12 0.0456(8) 0.0404(7) 0.0386(7) -0.0044(6) -0.0037(6) -0.0041(6)
N1 0.0342(6) 0.0349(5) 0.0349(6) 0.0015(4) 0.0014(4) 0.0029(4)
C18 0.0453(8) 0.0398(7) 0.0463(8) 0.0088(6) 0.0031(6) 0.0005(6)
C17 0.0402(7) 0.0503(8) 0.0444(8) 0.0085(6) 0.0025(6) -0.0061(6)
C16 0.0393(7) 0.0547(8) 0.0352(7) 0.0064(6) 0.0037(6) -0.0012(6)
C15 0.0321(6) 0.0379(7) 0.0347(6) -0.0006(5) 0.0012(5) 0.0031(5)
C14 0.0322(6) 0.0326(6) 0.0334(6) -0.0015(5) 0.0018(5) 0.0005(5)
C25 0.0346(7) 0.0416(7) 0.0322(6) -0.0029(5) 0.0038(5) 0.0030(5)
C26 0.0476(9) 0.0748(12) 0.0619(10) 0.0107(8) 0.0039(8) -0.0265(9)
C19 0.0362(7) 0.0320(6) 0.0326(6) 0.0033(5) 0.0018(5) -0.0001(5)
C24 0.0375(7) 0.0402(7) 0.0418(7) -0.0004(5) 0.0008(6) 0.0021(6)
C23 0.0458(8) 0.0465(8) 0.0483(8) 0.0014(6) -0.0112(6) -0.0031(6)
C22 0.0647(10) 0.0488(8) 0.0379(7) 0.0054(7) -0.0101(7) 0.0055(6)
C21 0.0567(9) 0.0477(8) 0.0436(8) 0.0007(7) 0.0060(7) 0.0121(6)
C20 0.0390(7) 0.0426(7) 0.0429(7) -0.0002(6) 0.0021(6) 0.0055(6)

loop_
_atom_type_symbol
_atom_type_description
_atom_type_scat_dispersion_real
_atom_type_scat_dispersion_imag
_atom_type_scat_source
C C 0.0033 0.0016 'International Tables Vol C Tables 4.2.6.8 and 6.1.1.4'
H H 0.0000 0.0000 'International Tables Vol C Tables 4.2.6.8 and 6.1.1.4'
N N 0.0061 0.0033 'International Tables Vol C Tables 4.2.6.8 and 6.1.1.4'
O O 0.0106 0.0060 'International Tables Vol C Tables 4.2.6.8 and 6.1.1.4'

loop_
_geom_angle_atom_site_label_1
_geom_angle_atom_site_label_2
_geom_angle_atom_site_label_3
_geom_angle_site_symmetry_1
_geom_angle_site_symmetry_3
_geom_angle
_geom_angle_publ_flag
C11 O1 C12 . . 116.86(11) ?
C25 O3 C26 . . 116.55(12) ?
N1 C1 C2 . . 114.52(10) ?
N1 C1 C13 . . 106.26(10) ?
C2 C1 C13 . . 112.87(10) ?
N1 C1 H1 . . 107.6 ?
C2 C1 H1 . . 107.6 ?
C13 C1 H1 . . 107.6 ?
C2 C11 O1 . . 123.80(13) ?
C2 C11 C10 . . 121.12(14) ?
O1 C11 C10 . . 115.07(13) ?
C9 C10 C11 . . 120.15(15) ?
C9 C10 H10 . . 119.9 ?
C11 C10 H10 . . 119.9 ?
C10 C9 C8 . . 121.38(13) ?
C10 C9 H9 . . 119.3 ?
C8 C9 H9 . . 119.3 ?
C7 C8 C9 . . 122.55(13) ?
C7 C8 C3 . . 119.10(14) ?
C9 C8 C3 . . 118.34(13) ?
C6 C7 C8 . . 121.36(14) ?
C6 C7 H7 . . 119.3 ?
C8 C7 H7 . . 119.3 ?
C7 C6 C5 . . 119.67(15) ?
C7 C6 H6 . . 120.2 ?
C5 C6 H6 . . 120.2 ?
C4 C5 C6 . . 120.76(15) ?
C4 C5 H5 . . 119.6 ?
C6 C5 H5 . . 119.6 ?
C5 C4 C3 . . 121.07(13) ?
C5 C4 H4 . . 119.5 ?
C3 C4 H4 . . 119.5 ?
C4 C3 C8 . . 118.02(12) ?
C4 C3 C2 . . 122.33(12) ?
C8 C3 C2 . . 119.66(13) ?
C11 C2 C3 . . 119.25(12) ?
C11 C2 C1 . . 120.45(12) ?
C3 C2 C1 . . 120.25(12) ?
C25 C13 C12 . . 108.10(11) ?
C25 C13 C1 . . 113.39(10) ?
C12 C13 C1 . . 108.12(10) ?
C25 C13 C14 . . 110.43(10) ?
C12 C13 C14 . . 117.65(11) ?
C1 C13 C14 . . 99.06(9) ?
O1 C12 C13 . . 111.73(11) ?
O1 C12 H12A . . 109.3 ?
C13 C12 H12A . . 109.3 ?
O1 C12 H12B . . 109.3 ?
C13 C12 H12B . . 109.3 ?
H12A C12 H12B . . 107.9 ?
C18 N1 C1 . . 119.55(11) ?
C18 N1 C15 . . 108.94(10) ?
C1 N1 C15 . . 108.61(10) ?
N1 C18 C17 . . 104.24(11) ?
N1 C18 H18A . . 110.9 ?
C17 C18 H18A . . 110.9 ?
N1 C18 H18B . . 110.9 ?
C17 C18 H18B . . 110.9 ?
H18A C18 H18B . . 108.9 ?
C18 C17 C16 . . 103.01(11) ?
C18 C17 H17A . . 111.2 ?
C16 C17 H17A . . 111.2 ?
C18 C17 H17B . . 111.2 ?
C16 C17 H17B . . 111.2 ?
H17A C17 H17B . . 109.1 ?
C17 C16 C15 . . 102.57(11) ?
C17 C16 H16A . . 111.3 ?
C15 C16 H16A . . 111.3 ?
C17 C16 H16B . . 111.3 ?
C15 C16 H16B . . 111.3 ?
H16A C16 H16B . . 109.2 ?
N1 C15 C16 . . 105.85(11) ?
N1 C15 C14 . . 105.50(10) ?
C16 C15 C14 . . 119.04(11) ?
N1 C15 H15 . . 108.7 ?
C16 C15 H15 . . 108.7 ?
C14 C15 H15 . . 108.7 ?
C19 C14 C15 . . 114.57(10) ?
C19 C14 C13 . . 121.02(10) ?
C15 C14 C13 . . 104.76(10) ?
C19 C14 H14 . . 105.0 ?
C15 C14 H14 . . 105.0 ?
C13 C14 H14 . . 105.0 ?
O2 C25 O3 . . 123.08(13) ?
O2 C25 C13 . . 124.91(13) ?
O3 C25 C13 . . 111.97(11) ?
O3 C26 H26A . . 109.5 ?
O3 C26 H26B . . 109.5 ?
H26A C26 H26B . . 109.5 ?
O3 C26 H26C . . 109.5 ?
H26A C26 H26C . . 109.5 ?
H26B C26 H26C . . 109.5 ?
C24 C19 C20 . . 117.45(12) ?
C24 C19 C14 . . 124.08(12) ?
C20 C19 C14 . . 118.20(12) ?
C23 C24 C19 . . 121.11(13) ?
C23 C24 H24 . . 119.4 ?
C19 C24 H24 . . 119.4 ?
C22 C23 C24 . . 120.44(14) ?
C22 C23 H23 . . 119.8 ?
C24 C23 H23 . . 119.8 ?
C23 C22 C21 . . 119.25(14) ?
C23 C22 H22 . . 120.4 ?
C21 C22 H22 . . 120.4 ?
C22 C21 C20 . . 120.38(14) ?
C22 C21 H21 . . 119.8 ?
C20 C21 H21 . . 119.8 ?
C21 C20 C19 . . 121.36(14) ?
C21 C20 H20 . . 119.3 ?
C19 C20 H20 . . 119.3 ?

loop_
_geom_bond_atom_site_label_1
_geom_bond_atom_site_label_2
_geom_bond_site_symmetry_2
_geom_bond_distance
_geom_bond_publ_flag
O1 C11 . 1.3708(18) ?
O1 C12 . 1.4408(18) ?
O2 C25 . 1.1974(17) ?
O3 C25 . 1.3285(17) ?
O3 C26 . 1.4402(18) ?
C1 N1 . 1.4771(16) ?
C1 C2 . 1.5049(17) ?
C1 C13 . 1.5578(18) ?
C1 H1 . 0.98 ?
C11 C2 . 1.3686(19) ?
C11 C10 . 1.418(2) ?
C10 C9 . 1.358(2) ?
C10 H10 . 0.93 ?
C9 C8 . 1.417(2) ?
C9 H9 . 0.93 ?
C8 C7 . 1.416(2) ?
C8 C3 . 1.4261(18) ?
C7 C6 . 1.362(3) ?
C7 H7 . 0.93 ?
C6 C5 . 1.402(2) ?
C6 H6 . 0.93 ?
C5 C4 . 1.373(2) ?
C5 H5 . 0.93 ?
C4 C3 . 1.413(2) ?
C4 H4 . 0.93 ?
C3 C2 . 1.4331(19) ?
C13 C25 . 1.5274(18) ?
C13 C12 . 1.5281(18) ?
C13 C14 . 1.5612(17) ?
C12 H12A . 0.97 ?
C12 H12B . 0.97 ?
N1 C18 . 1.4751(18) ?
N1 C15 . 1.4842(16) ?
C18 C17 . 1.521(2) ?
C18 H18A . 0.97 ?
C18 H18B . 0.97 ?
C17 C16 . 1.526(2) ?
C17 H17A . 0.97 ?
C17 H17B . 0.97 ?
C16 C15 . 1.5283(19) ?
C16 H16A . 0.97 ?
C16 H16B . 0.97 ?
C15 C14 . 1.5538(18) ?
C15 H15 . 0.98 ?
C14 C19 . 1.5202(17) ?
C14 H14 . 0.98 ?
C26 H26A . 0.96 ?
C26 H26B . 0.96 ?
C26 H26C . 0.96 ?
C19 C24 . 1.3931(19) ?
C19 C20 . 1.3953(19) ?
C24 C23 . 1.390(2) ?
C24 H24 . 0.93 ?
C23 C22 . 1.380(2) ?
C23 H23 . 0.93 ?
C22 C21 . 1.381(2) ?
C22 H22 . 0.93 ?
C21 C20 . 1.384(2) ?
C21 H21 . 0.93 ?
C20 H20 . 0.93 ?

loop_
_geom_hbond_atom_site_label_D
_geom_hbond_atom_site_label_H
_geom_hbond_atom_site_label_A
_geom_hbond_site_symmetry_A
_geom_hbond_distance_DH
_geom_hbond_distance_HA
_geom_hbond_distance_DA
_geom_hbond_angle_DHA
C24 H24 O2 . 0.93 2.59 3.388(2) 145
C7 H7 Cg2 2_555 0.93 2.82 3.6435(17) 148
C17 H17A Cg2 8_655 0.97 2.78 3.7065(17) 159
C21 H21 Cg1 7_565 0.93 2.49 3.4174(18) 175
C26 H26B Cg1 8_665 0.96 2.58 3.477(2) 156

loop_
_geom_torsion_atom_site_label_1
_geom_torsion_atom_site_label_2
_geom_torsion_atom_site_label_3
_geom_torsion_atom_site_label_4
_geom_torsion_site_symmetry_1
_geom_torsion_site_symmetry_2
_geom_torsion_site_symmetry_3
_geom_torsion_site_symmetry_4
_geom_torsion
_geom_torsion_publ_flag
C12 O1 C11 C2 . . . . 13.1(2) ?
C12 O1 C11 C10 . . . . -168.32(13) ?
C2 C11 C10 C9 . . . . -2.3(3) ?
O1 C11 C10 C9 . . . . 179.13(15) ?
C11 C10 C9 C8 . . . . -0.4(3) ?
C10 C9 C8 C7 . . . . -179.52(15) ?
C10 C9 C8 C3 . . . . 1.3(2) ?
C9 C8 C7 C6 . . . . -178.96(15) ?
C3 C8 C7 C6 . . . . 0.2(2) ?
C8 C7 C6 C5 . . . . -1.1(2) ?
C7 C6 C5 C4 . . . . 0.9(2) ?
C6 C5 C4 C3 . . . . 0.2(2) ?
C5 C4 C3 C8 . . . . -1.2(2) ?
C5 C4 C3 C2 . . . . 178.77(14) ?
C7 C8 C3 C4 . . . . 0.96(19) ?
C9 C8 C3 C4 . . . . -179.87(13) ?
C7 C8 C3 C2 . . . . -178.97(12) ?
C9 C8 C3 C2 . . . . 0.20(19) ?
O1 C11 C2 C3 . . . . -177.76(13) ?
C10 C11 C2 C3 . . . . 3.8(2) ?
O1 C11 C2 C1 . . . . 4.7(2) ?
C10 C11 C2 C1 . . . . -173.79(13) ?
C4 C3 C2 C11 . . . . 177.36(13) ?
C8 C3 C2 C11 . . . . -2.7(2) ?
C4 C3 C2 C1 . . . . -5.09(19) ?
C8 C3 C2 C1 . . . . 174.83(11) ?
N1 C1 C2 C11 . . . . -110.51(14) ?
C13 C1 C2 C11 . . . . 11.26(18) ?
N1 C1 C2 C3 . . . . 71.97(15) ?
C13 C1 C2 C3 . . . . -166.26(11) ?
N1 C1 C13 C25 . . . . -154.82(10) ?
C2 C1 C13 C25 . . . . 78.87(13) ?
N1 C1 C13 C12 . . . . 85.34(12) ?
C2 C1 C13 C12 . . . . -40.98(14) ?
N1 C1 C13 C14 . . . . -37.80(12) ?
C2 C1 C13 C14 . . . . -164.12(10) ?
C11 O1 C12 C13 . . . . -45.96(17) ?
C25 C13 C12 O1 . . . . -64.37(14) ?
C1 C13 C12 O1 . . . . 58.76(15) ?
C14 C13 C12 O1 . . . . 169.77(11) ?
C2 C1 N1 C18 . . . . 24.13(16) ?
C13 C1 N1 C18 . . . . -101.18(13) ?
C2 C1 N1 C15 . . . . 149.91(11) ?
C13 C1 N1 C15 . . . . 24.60(13) ?
C1 N1 C18 C17 . . . . 145.27(12) ?
C15 N1 C18 C17 . . . . 19.65(15) ?
N1 C18 C17 C16 . . . . -36.07(15) ?
C18 C17 C16 C15 . . . . 38.40(15) ?
C18 N1 C15 C16 . . . . 4.57(14) ?
C1 N1 C15 C16 . . . . -127.17(11) ?
C18 N1 C15 C14 . . . . 131.61(11) ?
C1 N1 C15 C14 . . . . -0.13(13) ?
C17 C16 C15 N1 . . . . -26.71(14) ?
C17 C16 C15 C14 . . . . -145.10(12) ?
N1 C15 C14 C19 . . . . -159.08(10) ?
C16 C15 C14 C19 . . . . -40.51(16) ?
N1 C15 C14 C13 . . . . -24.14(13) ?
C16 C15 C14 C13 . . . . 94.43(13) ?
C25 C13 C14 C19 . . . . -72.42(14) ?
C12 C13 C14 C19 . . . . 52.29(16) ?
C1 C13 C14 C19 . . . . 168.34(11) ?
C25 C13 C14 C15 . . . . 156.27(11) ?
C12 C13 C14 C15 . . . . -79.02(14) ?
C1 C13 C14 C15 . . . . 37.03(12) ?
C26 O3 C25 O2 . . . . -0.3(2) ?
C26 O3 C25 C13 . . . . 177.64(14) ?
C12 C13 C25 O2 . . . . -15.40(19) ?
C1 C13 C25 O2 . . . . -135.26(15) ?
C14 C13 C25 O2 . . . . 114.60(16) ?
C12 C13 C25 O3 . . . . 166.74(12) ?
C1 C13 C25 O3 . . . . 46.88(15) ?
C14 C13 C25 O3 . . . . -63.26(14) ?
C15 C14 C19 C24 . . . . 144.48(13) ?
C13 C14 C19 C24 . . . . 17.48(19) ?
C15 C14 C19 C20 . . . . -41.57(16) ?
C13 C14 C19 C20 . . . . -168.57(12) ?
C20 C19 C24 C23 . . . . -0.1(2) ?
C14 C19 C24 C23 . . . . 173.86(13) ?
C19 C24 C23 C22 . . . . 1.2(2) ?
C24 C23 C22 C21 . . . . -1.3(2) ?
C23 C22 C21 C20 . . . . 0.2(2) ?
C22 C21 C20 C19 . . . . 0.9(2) ?
C24 C19 C20 C21 . . . . -0.9(2) ?
C14 C19 C20 C21 . . . . -175.28(13) ?
